data_7037064
loop_
_publ_author_name
'Kohrt, Sonja'
'Dachwitz, Steffen'
'Daniliuc, Constantin G.'
'Kehr, Gerald'
'Erker, Gerhard'

_publ_section_title
;
 Stabilized borata-alkene formation: structural features, reactions and
 the role of the counter cation.
;
_journal_issue 48
_journal_name_full 'Dalton transactions (Cambridge, England : 2003)'
_journal_page_first 21032
_journal_page_last 21040
_journal_paper_doi 10.1039/c5dt04058b
_journal_volume 44
_journal_year 2015
_chemical_formula_sum 'C29 H22 B F10 N'
_chemical_formula_weight 585.28
_space_group_crystal_system monoclinic
_space_group_IT_number 7
_space_group_name_Hall 'P -2yac'
_space_group_name_H-M_alt 'P 1 n 1'
_symmetry_space_group_name_Hall 'P -2yac'
_symmetry_space_group_name_H-M 'P 1 n 1'
_atom_sites_solution_hydrogens geom
_audit_update_record
;
2015-10-15 deposited with the CCDC.
2015-11-04 downloaded from the CCDC.
;
_cell_angle_alpha 90
_cell_angle_beta 106.5960(10)
_cell_angle_gamma 90
_cell_formula_units_Z 4
_cell_length_a 10.3766(2)
_cell_length_b 17.8561(4)
_cell_length_c 15.0102(4)
_cell_measurement_reflns_used 9988
_cell_measurement_temperature 100.(2)
_cell_measurement_theta_max 68.3554
_cell_measurement_theta_min 3.9462
_cell_volume 2665.32(11)
_computing_cell_refinement 'SAINT V8.34A (Bruker AXS Inc., 2013)'
_computing_data_collection
;
APEX2 v.2014.1-1 (Bruker AXS Inc., 2014)

;
_computing_data_reduction 'SAINT V8.34A (Bruker AXS Inc., 2013)'
_computing_molecular_graphics 'XP (Sheldrick, 2014)'
_computing_publication_material 'SHELXL-2014 (Sheldrick, 2014)'
_computing_structure_refinement 'SHELXL-2014 (Sheldrick, 2014)'
_computing_structure_solution 'SHELXL-2014 (Sheldrick, 2014)'
_diffrn_ambient_temperature 100.(2)
_diffrn_detector_area_resol_mean 10.4167
_diffrn_measured_fraction_theta_full 0.997
_diffrn_measured_fraction_theta_max 0.997
_diffrn_measurement_device_type 'Bruker D8 Venture PHOTON 100 CMOS'
_diffrn_measurement_method 'omega and phi scans'
_diffrn_radiation_monochromator 'MX mirror'
_diffrn_radiation_type 'Cu K\a'
_diffrn_radiation_wavelength 1.54178
_diffrn_reflns_av_R_equivalents 0.0388
_diffrn_reflns_av_unetI/netI 0.0425
_diffrn_reflns_limit_h_max 12
_diffrn_reflns_limit_h_min -12
_diffrn_reflns_limit_k_max 21
_diffrn_reflns_limit_k_min -21
_diffrn_reflns_limit_l_max 17
_diffrn_reflns_limit_l_min -18
_diffrn_reflns_number 26792
_diffrn_reflns_theta_full 68.39
_diffrn_reflns_theta_max 68.39
_diffrn_reflns_theta_min 3.95
_diffrn_source 'Cu ImS'
_diffrn_source_type 'micro focus tube'
_exptl_absorpt_coefficient_mu 1.173
_exptl_absorpt_correction_T_max 0.88
_exptl_absorpt_correction_T_min 0.80
_exptl_absorpt_correction_type multi-scan
_exptl_absorpt_process_details
;
Bruker AXS (2014). SADABS, Version 2014/2, Bruker AXS Inc., Madison, Wisconsin,
USA.
;
_exptl_crystal_colour colourless
_exptl_crystal_density_diffrn 1.459
_exptl_crystal_density_method 'not measured'
_exptl_crystal_description prism
_exptl_crystal_F_000 1192
_exptl_crystal_size_max 0.155
_exptl_crystal_size_mid 0.137
_exptl_crystal_size_min 0.110
_refine_diff_density_max 0.160
_refine_diff_density_min -0.158
_refine_ls_abs_structure_details 'Refined as inversion twin.'
_refine_ls_abs_structure_Flack 0.05(8)
_refine_ls_extinction_method none
_refine_ls_goodness_of_fit_ref 1.035
_refine_ls_hydrogen_treatment constr
_refine_ls_matrix_type full
_refine_ls_number_parameters 750
_refine_ls_number_reflns 9453
_refine_ls_number_restraints 2
_refine_ls_restrained_S_all 1.035
_refine_ls_R_factor_all 0.0400
_refine_ls_R_factor_gt 0.0319
_refine_ls_shift/su_max 0.000
_refine_ls_shift/su_mean 0.000
_refine_ls_structure_factor_coef Fsqd
_refine_ls_weighting_details 'w=1/[\s^2^(Fo^2^)+(0.0288P)^2^+0.3354P] where P=(Fo^2^+2Fc^2^)/3'
_refine_ls_weighting_scheme calc
_refine_ls_wR_factor_gt 0.0694
_refine_ls_wR_factor_ref 0.0731
_reflns_number_gt 8351
_reflns_number_total 9453
_reflns_threshold_expression 'I > 2\s(I)'
_cod_data_source_file c5dt04058b2.cif
_cod_data_source_block erk7817
_cod_depositor_comments 'Adding full bibliography for 7037063--7037071.cif.'
_cod_database_code 7037064

loop_
_space_group_symop_operation_xyz
'x, y, z'
'x+1/2, -y, z+1/2'

loop_
_atom_site_type_symbol
_atom_site_label
_atom_site_fract_x
_atom_site_fract_y
_atom_site_fract_z
_atom_site_U_iso_or_equiv
_atom_site_adp_type
_atom_site_calc_flag
_atom_site_refinement_flags_adp
_atom_site_refinement_flags_posn
_atom_site_occupancy
N N1A 0.7135(2) -0.02954(13) 0.68678(16) 0.0186(5) Uani d . . 1
B B1A 0.6316(3) 0.04709(18) 0.6564(2) 0.0188(7) Uani d . . 1
C C1A 0.8361(3) 0.15950(16) 0.5150(2) 0.0203(6) Uani d . . 1
H H1A 0.7911 0.2024 0.4753 0.024 Uiso calc U R 1
C C2A 0.7711(3) 0.14799(15) 0.59207(19) 0.0183(6) Uani d . . 1
H H2A 0.776 0.1834 0.6401 0.022 Uiso calc U R 1
C C3A 0.7054(3) 0.08217(15) 0.58552(18) 0.0167(6) Uani d . . 1
C C4A 0.6724(3) -0.02607(16) 0.4634(2) 0.0212(6) Uani d . . 1
H H4A 0.6185 -0.0562 0.4907 0.025 Uiso calc U R 1
C C5A 0.7048(3) -0.05005(17) 0.3841(2) 0.0230(6) Uani d . . 1
H H5A 0.672 -0.0969 0.3569 0.028 Uiso calc U R 1
C C6A 0.7842(3) -0.00660(17) 0.34435(19) 0.0229(6) Uani d . . 1
H H6A 0.8068 -0.0243 0.2911 0.028 Uiso calc U R 1
C C7A 0.8312(3) 0.06305(16) 0.38202(19) 0.0209(6) Uani d . . 1
H H7A 0.8846 0.0933 0.3544 0.025 Uiso calc U R 1
C C8A 0.9888(3) 0.17411(19) 0.5481(2) 0.0297(7) Uani d . . 1
H H8A 1.0243 0.1686 0.4931 0.036 Uiso calc U R 1
C C9A 1.0172(4) 0.2540(2) 0.5840(3) 0.0499(11) Uani d . . 1
H H9A1 0.9829 0.2611 0.6378 0.075 Uiso calc U R 1
H H9A2 0.9725 0.2892 0.5348 0.075 Uiso calc U R 1
H H9A3 1.1144 0.263 0.6023 0.075 Uiso calc U R 1
C C10A 1.0610(3) 0.1173(2) 0.6207(2) 0.0407(9) Uani d . . 1
H H10A 1.1584 0.1228 0.6325 0.061 Uiso calc U R 1
H H10B 1.0341 0.0666 0.5979 0.061 Uiso calc U R 1
H H10C 1.0371 0.1258 0.6785 0.061 Uiso calc U R 1
C C11A 0.7797(3) -0.08185(16) 0.69865(19) 0.0184(6) Uani d . . 1
C C12A 0.8658(3) -0.14877(16) 0.7131(2) 0.0221(6) Uani d . . 1
C C13A 0.8097(4) -0.20642(18) 0.7676(3) 0.0356(8) Uani d . . 1
H H13A 0.8084 -0.1849 0.8274 0.053 Uiso calc U R 1
H H13B 0.8668 -0.2512 0.7785 0.053 Uiso calc U R 1
H H13C 0.7181 -0.2201 0.7319 0.053 Uiso calc U R 1
C C14A 0.8638(4) -0.1789(2) 0.6171(2) 0.0377(9) Uani d . . 1
H H14A 0.7721 -0.1941 0.5833 0.057 Uiso calc U R 1
H H14B 0.924 -0.2222 0.6244 0.057 Uiso calc U R 1
H H14C 0.894 -0.1396 0.582 0.057 Uiso calc U R 1
C C15A 1.0082(3) -0.12415(19) 0.7679(2) 0.0340(8) Uani d . . 1
H H15A 1.0419 -0.0876 0.7312 0.051 Uiso calc U R 1
H H15B 1.0678 -0.1679 0.7807 0.051 Uiso calc U R 1
H H15C 1.0058 -0.1012 0.8267 0.051 Uiso calc U R 1
C C21A 0.4763(3) 0.02120(16) 0.6064(2) 0.0192(6) Uani d . . 1
C C22A 0.4147(3) -0.03730(16) 0.63862(19) 0.0195(6) Uani d . . 1
C C23A 0.2841(3) -0.06036(17) 0.5981(2) 0.0256(7) Uani d . . 1
C C24A 0.2077(3) -0.02340(18) 0.5199(2) 0.0276(7) Uani d . . 1
C C25A 0.2632(3) 0.03493(18) 0.4848(2) 0.0264(7) Uani d . . 1
C C26A 0.3944(3) 0.05660(17) 0.5279(2) 0.0232(6) Uani d . . 1
C C31A 0.6520(3) 0.09662(15) 0.75066(19) 0.0187(6) Uani d . . 1
C C32A 0.7799(3) 0.10838(16) 0.8116(2) 0.0203(6) Uani d . . 1
C C33A 0.8056(3) 0.15461(17) 0.8880(2) 0.0249(7) Uani d . . 1
C C34A 0.7016(3) 0.19132(17) 0.9087(2) 0.0274(7) Uani d . . 1
C C35A 0.5722(3) 0.18067(17) 0.8517(2) 0.0258(7) Uani d . . 1
C C36A 0.5514(3) 0.13486(16) 0.77490(19) 0.0203(6) Uani d . . 1
C C3B 0.7207(3) 0.04318(16) 0.50194(19) 0.0171(6) Uani d . . 1
C C7B 0.7987(3) 0.08711(16) 0.46028(19) 0.0181(6) Uani d . . 1
N N1C 0.5676(2) 0.51917(13) 0.35743(16) 0.0182(5) Uani d . . 1
B B1C 0.4806(3) 0.44447(18) 0.3264(2) 0.0186(7) Uani d . . 1
C C1C 0.7042(3) 0.33242(16) 0.1983(2) 0.0192(6) Uani d . . 1
H H1C 0.6725 0.2854 0.1626 0.023 Uiso calc U R 1
C C2C 0.6302(3) 0.34374(16) 0.27052(19) 0.0189(6) Uani d . . 1
H H2C 0.6354 0.3098 0.3201 0.023 Uiso calc U R 1
C C3C 0.5557(3) 0.40705(15) 0.25745(19) 0.0182(6) Uani d . . 1
C C4C 0.5193(3) 0.51048(16) 0.12864(19) 0.0211(6) Uani d . . 1
H H4C 0.4599 0.5401 0.1518 0.025 Uiso calc U R 1
C C5C 0.5559(3) 0.53296(18) 0.0505(2) 0.0253(7) Uani d . . 1
H H5C 0.5212 0.5784 0.0202 0.03 Uiso calc U R 1
C C6C 0.6418(3) 0.49023(18) 0.0165(2) 0.0256(7) Uani d . . 1
H H6C 0.6665 0.5071 -0.0364 0.031 Uiso calc U R 1
C C7C 0.6932(3) 0.42265(17) 0.0583(2) 0.0237(6) Uani d . . 1
H H7C 0.7512 0.393 0.0339 0.028 Uiso calc U R 1
C C8C 0.8596(3) 0.33014(16) 0.2403(2) 0.0220(6) Uani d . . 1
H H8C 0.9002 0.3319 0.1874 0.026 Uiso calc U R 1
C C9C 0.9052(3) 0.25811(19) 0.2927(3) 0.0344(8) Uani d . . 1
H H9C1 1.0037 0.257 0.3146 0.052 Uiso calc U R 1
H H9C2 0.8726 0.2154 0.2515 0.052 Uiso calc U R 1
H H9C3 0.8689 0.2553 0.3462 0.052 Uiso calc U R 1
C C10C 0.9113(3) 0.39799(18) 0.3017(2) 0.0276(7) Uani d . . 1
H H10D 0.878 0.3961 0.3565 0.041 Uiso calc U R 1
H H10E 0.8793 0.4439 0.2666 0.041 Uiso calc U R 1
H H10F 1.0098 0.3976 0.3215 0.041 Uiso calc U R 1
C C11C 0.6331(3) 0.57147(16) 0.36553(19) 0.0190(6) Uani d . . 1
C C12C 0.7166(3) 0.63881(16) 0.3708(2) 0.0219(6) Uani d . . 1
C C13C 0.8374(4) 0.6329(2) 0.4563(3) 0.0457(10) Uani d . . 1
H H13D 0.8065 0.6304 0.5122 0.069 Uiso calc U R 1
H H13E 0.895 0.6769 0.4598 0.069 Uiso calc U R 1
H H13F 0.8885 0.5876 0.452 0.069 Uiso calc U R 1
C C14C 0.7607(4) 0.6399(2) 0.2820(2) 0.0399(9) Uani d . . 1
H H14D 0.8146 0.5952 0.2799 0.06 Uiso calc U R 1
H H14E 0.8148 0.6848 0.2814 0.06 Uiso calc U R 1
H H14F 0.6812 0.6404 0.2278 0.06 Uiso calc U R 1
C C15C 0.6308(4) 0.7069(2) 0.3762(4) 0.0567(12) Uani d . . 1
H H15D 0.5517 0.708 0.3216 0.085 Uiso calc U R 1
H H15E 0.6837 0.7526 0.3777 0.085 Uiso calc U R 1
H H15F 0.6017 0.7041 0.4327 0.085 Uiso calc U R 1
C C21C 0.4939(3) 0.39393(15) 0.41912(19) 0.0177(6) Uani d . . 1
C C22C 0.6155(3) 0.38560(16) 0.48806(19) 0.0193(6) Uani d . . 1
C C23C 0.6328(3) 0.33997(17) 0.5651(2) 0.0225(6) Uani d . . 1
C C24C 0.5265(3) 0.29923(17) 0.5758(2) 0.0260(7) Uani d . . 1
C C25C 0.4038(3) 0.30467(16) 0.5094(2) 0.0245(7) Uani d . . 1
C C26C 0.3909(3) 0.35142(17) 0.4345(2) 0.0204(6) Uani d . . 1
C C31C 0.3279(3) 0.47436(16) 0.27693(19) 0.0193(6) Uani d . . 1
C C32C 0.2435(3) 0.43984(17) 0.1995(2) 0.0229(6) Uani d . . 1
C C33C 0.1146(3) 0.46408(19) 0.1545(2) 0.0274(7) Uani d . . 1
C C34C 0.0642(3) 0.5258(2) 0.1884(2) 0.0294(8) Uani d . . 1
C C35C 0.1432(3) 0.56192(18) 0.2659(2) 0.0295(7) Uani d . . 1
C C36C 0.2713(3) 0.53577(17) 0.3079(2) 0.0211(6) Uani d . . 1
C C3D 0.5716(3) 0.44342(16) 0.17230(19) 0.0183(6) Uani d . . 1
C C7D 0.6576(3) 0.39980(16) 0.13641(19) 0.0195(6) Uani d . . 1
F F22A 0.48313(16) -0.07523(10) 0.71606(12) 0.0279(4) Uani d . . 1
F F23A 0.22979(18) -0.11730(11) 0.63357(14) 0.0383(5) Uani d . . 1
F F24A 0.08015(17) -0.04452(11) 0.48031(14) 0.0398(5) Uani d . . 1
F F25A 0.19008(18) 0.07190(12) 0.40905(13) 0.0395(5) Uani d . . 1
F F26A 0.43963(17) 0.11645(10) 0.49106(13) 0.0332(4) Uani d . . 1
F F32A 0.88732(16) 0.07371(10) 0.79646(12) 0.0276(4) Uani d . . 1
F F33A 0.93220(19) 0.16382(11) 0.94387(13) 0.0360(5) Uani d . . 1
F F34A 0.7241(2) 0.23588(11) 0.98337(13) 0.0423(5) Uani d . . 1
F F35A 0.46901(19) 0.21496(11) 0.87194(13) 0.0383(5) Uani d . . 1
F F36A 0.42193(16) 0.13017(10) 0.72162(12) 0.0254(4) Uani d . . 1
F F22C 0.72612(16) 0.42334(9) 0.48221(12) 0.0253(4) Uani d . . 1
F F23C 0.75353(17) 0.33675(10) 0.63037(12) 0.0302(4) Uani d . . 1
F F24C 0.5406(2) 0.25624(11) 0.65102(13) 0.0379(5) Uani d . . 1
F F25C 0.29845(18) 0.26526(10) 0.51908(14) 0.0374(5) Uani d . . 1
F F26C 0.26613(16) 0.35342(9) 0.37282(12) 0.0270(4) Uani d . . 1
F F32C 0.28304(18) 0.37652(11) 0.16551(12) 0.0329(4) Uani d . . 1
F F33C 0.03927(18) 0.42794(12) 0.07937(13) 0.0411(5) Uani d . . 1
F F34C -0.06077(17) 0.55005(12) 0.14678(14) 0.0415(5) Uani d . . 1
F F35C 0.09499(19) 0.62175(11) 0.30017(16) 0.0427(5) Uani d . . 1
F F36C 0.34210(16) 0.57351(10) 0.38430(12) 0.0293(4) Uani d . . 1

loop_
_atom_site_aniso_label
_atom_site_aniso_U_11
_atom_site_aniso_U_22
_atom_site_aniso_U_33
_atom_site_aniso_U_12
_atom_site_aniso_U_13
_atom_site_aniso_U_23
N1A 0.0162(12) 0.0213(13) 0.0188(12) 0.0001(10) 0.0058(10) 0.0024(10)
B1A 0.0177(16) 0.0200(16) 0.0196(16) 0.0019(13) 0.0070(13) 0.0034(13)
C1A 0.0215(15) 0.0201(15) 0.0218(15) -0.0003(11) 0.0102(12) -0.0019(11)
C2A 0.0165(14) 0.0193(14) 0.0202(15) 0.0032(11) 0.0071(12) -0.0023(11)
C3A 0.0132(13) 0.0208(14) 0.0165(14) 0.0043(11) 0.0050(11) 0.0013(11)
C4A 0.0201(15) 0.0217(15) 0.0205(15) -0.0016(12) 0.0036(12) 0.0008(12)
C5A 0.0232(15) 0.0224(15) 0.0204(15) 0.0010(12) 0.0012(12) -0.0034(12)
C6A 0.0229(15) 0.0285(16) 0.0165(14) 0.0030(12) 0.0042(12) -0.0022(12)
C7A 0.0192(15) 0.0269(16) 0.0174(14) 0.0005(12) 0.0067(12) 0.0001(11)
C8A 0.0239(16) 0.0385(19) 0.0317(18) -0.0125(14) 0.0162(14) -0.0120(14)
C9A 0.048(2) 0.051(2) 0.062(3) -0.0287(19) 0.032(2) -0.031(2)
C10A 0.0176(16) 0.074(3) 0.0289(18) 0.0051(17) 0.0036(14) -0.0105(18)
C11A 0.0168(14) 0.0205(15) 0.0178(14) -0.0040(12) 0.0048(11) -0.0009(11)
C12A 0.0217(15) 0.0181(14) 0.0253(16) 0.0039(12) 0.0048(13) -0.0018(12)
C13A 0.040(2) 0.0218(16) 0.046(2) 0.0031(14) 0.0148(17) 0.0070(15)
C14A 0.043(2) 0.0346(19) 0.0343(19) 0.0118(16) 0.0082(16) -0.0096(15)
C15A 0.0219(16) 0.0315(18) 0.043(2) 0.0056(14) 0.0007(15) -0.0046(15)
C21A 0.0186(14) 0.0222(15) 0.0180(14) 0.0026(12) 0.0073(12) -0.0016(11)
C22A 0.0177(14) 0.0241(15) 0.0176(14) 0.0020(12) 0.0067(12) 0.0010(12)
C23A 0.0224(16) 0.0254(16) 0.0329(18) -0.0031(12) 0.0142(14) -0.0049(13)
C24A 0.0133(14) 0.0338(18) 0.0332(18) -0.0004(13) 0.0026(13) -0.0146(14)
C25A 0.0203(15) 0.0360(18) 0.0200(16) 0.0093(13) 0.0013(13) -0.0043(13)
C26A 0.0221(15) 0.0278(16) 0.0213(15) 0.0047(13) 0.0090(13) 0.0016(12)
C31A 0.0205(14) 0.0176(14) 0.0190(14) 0.0018(11) 0.0072(12) 0.0053(11)
C32A 0.0206(15) 0.0199(14) 0.0215(15) 0.0020(12) 0.0078(12) -0.0003(12)
C33A 0.0260(16) 0.0249(15) 0.0209(15) 0.0010(13) 0.0019(13) 0.0019(12)
C34A 0.0426(19) 0.0214(16) 0.0184(15) 0.0036(14) 0.0093(14) -0.0023(12)
C35A 0.0334(17) 0.0220(15) 0.0267(16) 0.0097(13) 0.0159(14) 0.0038(12)
C36A 0.0206(15) 0.0207(15) 0.0218(15) 0.0037(12) 0.0097(13) 0.0059(12)
C3B 0.0136(13) 0.0216(14) 0.0156(14) 0.0031(11) 0.0033(11) 0.0008(11)
C7B 0.0165(14) 0.0205(14) 0.0168(14) 0.0021(11) 0.0042(11) -0.0008(11)
N1C 0.0174(12) 0.0208(13) 0.0165(12) 0.0017(10) 0.0053(10) -0.0010(9)
B1C 0.0164(16) 0.0198(16) 0.0187(16) -0.0048(13) 0.0036(13) -0.0015(13)
C1C 0.0213(15) 0.0173(14) 0.0207(14) 0.0003(11) 0.0085(12) -0.0018(12)
C2C 0.0199(15) 0.0196(14) 0.0170(14) -0.0030(12) 0.0052(12) 0.0013(11)
C3C 0.0159(14) 0.0208(14) 0.0172(14) -0.0039(11) 0.0038(12) -0.0010(11)
C4C 0.0222(15) 0.0226(15) 0.0175(14) 0.0044(12) 0.0044(12) -0.0010(12)
C5C 0.0304(17) 0.0266(16) 0.0182(14) 0.0016(13) 0.0060(13) 0.0013(12)
C6C 0.0292(16) 0.0326(17) 0.0167(15) 0.0018(14) 0.0091(13) 0.0047(13)
C7C 0.0229(15) 0.0309(17) 0.0188(15) 0.0021(13) 0.0086(13) -0.0013(12)
C8C 0.0225(15) 0.0247(16) 0.0219(15) 0.0016(12) 0.0109(13) 0.0013(12)
C9C 0.0343(19) 0.0322(18) 0.0380(19) 0.0102(14) 0.0121(16) 0.0104(15)
C10C 0.0210(16) 0.0324(17) 0.0278(17) -0.0015(13) 0.0044(13) 0.0016(13)
C11C 0.0187(14) 0.0221(15) 0.0157(14) 0.0035(12) 0.0039(11) 0.0012(11)
C12C 0.0229(15) 0.0181(14) 0.0228(15) -0.0040(12) 0.0034(12) 0.0021(12)
C13C 0.045(2) 0.047(2) 0.0328(19) -0.0229(18) -0.0092(17) 0.0126(17)
C14C 0.050(2) 0.041(2) 0.0318(19) -0.0217(17) 0.0170(17) -0.0028(16)
C15C 0.058(3) 0.0228(19) 0.095(3) 0.0005(18) 0.031(3) -0.007(2)
C21C 0.0180(14) 0.0177(13) 0.0189(14) -0.0004(11) 0.0078(12) -0.0038(11)
C22C 0.0202(15) 0.0195(14) 0.0196(15) -0.0002(12) 0.0079(12) -0.0004(11)
C23C 0.0234(15) 0.0246(15) 0.0189(15) 0.0062(12) 0.0051(13) 0.0009(12)
C24C 0.0379(18) 0.0229(16) 0.0219(15) 0.0067(13) 0.0159(14) 0.0082(12)
C25C 0.0264(16) 0.0216(15) 0.0311(17) 0.0006(12) 0.0172(14) 0.0046(13)
C26C 0.0187(15) 0.0210(14) 0.0229(15) 0.0011(11) 0.0082(12) -0.0009(11)
C31C 0.0162(14) 0.0249(16) 0.0177(14) -0.0025(12) 0.0061(12) 0.0032(12)
C32C 0.0217(15) 0.0280(16) 0.0206(15) -0.0005(12) 0.0087(13) 0.0025(12)
C33C 0.0201(15) 0.0417(19) 0.0178(15) -0.0068(14) 0.0015(13) 0.0069(14)
C34C 0.0146(15) 0.0413(19) 0.0313(18) 0.0028(13) 0.0048(14) 0.0182(15)
C35C 0.0232(16) 0.0287(17) 0.0405(19) 0.0054(13) 0.0155(15) 0.0085(14)
C36C 0.0172(15) 0.0259(16) 0.0221(15) -0.0008(12) 0.0087(12) 0.0036(12)
C3D 0.0187(14) 0.0212(14) 0.0136(13) -0.0029(11) 0.0024(11) -0.0028(11)
C7D 0.0193(14) 0.0221(15) 0.0161(14) 0.0000(12) 0.0035(11) -0.0016(11)
F22A 0.0238(9) 0.0353(10) 0.0253(9) -0.0021(8) 0.0079(8) 0.0099(8)
F23A 0.0276(10) 0.0366(11) 0.0530(12) -0.0120(8) 0.0151(9) 0.0007(9)
F24A 0.0171(9) 0.0464(12) 0.0497(12) -0.0016(8) -0.0005(9) -0.0171(10)
F25A 0.0271(10) 0.0548(13) 0.0288(10) 0.0126(9) -0.0044(8) 0.0052(9)
F26A 0.0253(9) 0.0380(10) 0.0352(10) 0.0061(8) 0.0072(8) 0.0177(9)
F32A 0.0174(8) 0.0342(10) 0.0294(9) 0.0038(7) 0.0040(7) -0.0060(8)
F33A 0.0318(10) 0.0375(11) 0.0299(10) 0.0009(8) -0.0053(8) -0.0077(8)
F34A 0.0623(13) 0.0343(11) 0.0278(10) 0.0070(10) 0.0088(10) -0.0127(8)
F35A 0.0430(11) 0.0381(11) 0.0392(11) 0.0164(9) 0.0205(9) -0.0050(9)
F36A 0.0190(8) 0.0280(9) 0.0305(10) 0.0054(7) 0.0093(7) 0.0027(7)
F22C 0.0183(8) 0.0299(9) 0.0258(9) -0.0044(7) 0.0035(7) 0.0037(7)
F23C 0.0307(10) 0.0342(10) 0.0216(9) 0.0078(8) 0.0006(8) 0.0044(7)
F24C 0.0507(13) 0.0358(11) 0.0323(10) 0.0106(9) 0.0198(9) 0.0188(8)
F25C 0.0343(10) 0.0325(10) 0.0535(13) -0.0034(8) 0.0255(10) 0.0143(9)
F26C 0.0184(9) 0.0284(9) 0.0336(10) -0.0035(7) 0.0062(8) 0.0036(7)
F32C 0.0268(10) 0.0383(11) 0.0317(10) -0.0042(8) 0.0055(8) -0.0136(8)
F33C 0.0247(10) 0.0652(14) 0.0264(10) -0.0110(9) -0.0040(8) -0.0001(9)
F34C 0.0166(9) 0.0527(13) 0.0513(13) 0.0050(8) 0.0032(9) 0.0240(10)
F35C 0.0304(10) 0.0371(11) 0.0639(14) 0.0136(9) 0.0190(10) 0.0004(10)
F36C 0.0247(9) 0.0347(10) 0.0299(10) 0.0023(8) 0.0103(8) -0.0090(8)

loop_
_atom_type_symbol
_atom_type_description
_atom_type_scat_dispersion_real
_atom_type_scat_dispersion_imag
_atom_type_scat_source
C C 0.0181 0.0091 'International Tables Vol C Tables 4.2.6.8 and 6.1.1.4'
H H 0.0000 0.0000 'International Tables Vol C Tables 4.2.6.8 and 6.1.1.4'
B B 0.0090 0.0039 'International Tables Vol C Tables 4.2.6.8 and 6.1.1.4'
N N 0.0311 0.0180 'International Tables Vol C Tables 4.2.6.8 and 6.1.1.4'
F F 0.0727 0.0534 'International Tables Vol C Tables 4.2.6.8 and 6.1.1.4'

loop_
_geom_angle_atom_site_label_1
_geom_angle_atom_site_label_2
_geom_angle_atom_site_label_3
_geom_angle
C11A N1A B1A 170.4(3)
C3A B1A N1A 102.0(2)
C3A B1A C31A 113.3(2)
N1A B1A C31A 106.7(2)
C3A B1A C21A 113.6(2)
N1A B1A C21A 105.1(2)
C31A B1A C21A 114.6(2)
C2A C1A C7B 101.3(2)
C2A C1A C8A 114.7(2)
C7B C1A C8A 113.5(2)
C2A C1A H1A 109.0
C7B C1A H1A 109.0
C8A C1A H1A 109.0
C3A C2A C1A 113.0(2)
C3A C2A H2A 123.5
C1A C2A H2A 123.5
C2A C3A C3B 107.3(2)
C2A C3A B1A 128.3(3)
C3B C3A B1A 124.4(2)
C5A C4A C3B 118.7(3)
C5A C4A H4A 120.7
C3B C4A H4A 120.7
C6A C5A C4A 121.0(3)
C6A C5A H5A 119.5
C4A C5A H5A 119.5
C5A C6A C7A 120.5(3)
C5A C6A H6A 119.8
C7A C6A H6A 119.8
C7B C7A C6A 118.7(3)
C7B C7A H7A 120.7
C6A C7A H7A 120.7
C10A C8A C9A 111.5(3)
C10A C8A C1A 111.7(3)
C9A C8A C1A 110.5(3)
C10A C8A H8A 107.7
C9A C8A H8A 107.7
C1A C8A H8A 107.7
C8A C9A H9A1 109.5
C8A C9A H9A2 109.5
H9A1 C9A H9A2 109.5
C8A C9A H9A3 109.5
H9A1 C9A H9A3 109.5
H9A2 C9A H9A3 109.5
C8A C10A H10A 109.5
C8A C10A H10B 109.5
H10A C10A H10B 109.5
C8A C10A H10C 109.5
H10A C10A H10C 109.5
H10B C10A H10C 109.5
N1A C11A C12A 179.2(3)
C11A C12A C13A 108.5(3)
C11A C12A C14A 107.5(2)
C13A C12A C14A 111.2(3)
C11A C12A C15A 107.3(2)
C13A C12A C15A 111.2(3)
C14A C12A C15A 110.9(3)
C12A C13A H13A 109.5
C12A C13A H13B 109.5
H13A C13A H13B 109.5
C12A C13A H13C 109.5
H13A C13A H13C 109.5
H13B C13A H13C 109.5
C12A C14A H14A 109.5
C12A C14A H14B 109.5
H14A C14A H14B 109.5
C12A C14A H14C 109.5
H14A C14A H14C 109.5
H14B C14A H14C 109.5
C12A C15A H15A 109.5
C12A C15A H15B 109.5
H15A C15A H15B 109.5
C12A C15A H15C 109.5
H15A C15A H15C 109.5
H15B C15A H15C 109.5
C22A C21A C26A 114.1(3)
C22A C21A B1A 123.1(2)
C26A C21A B1A 122.8(3)
F22A C22A C23A 115.9(3)
F22A C22A C21A 119.7(2)
C23A C22A C21A 124.4(3)
F23A C23A C22A 121.4(3)
F23A C23A C24A 119.6(3)
C22A C23A C24A 119.0(3)
F24A C24A C25A 120.9(3)
F24A C24A C23A 119.8(3)
C25A C24A C23A 119.3(3)
F25A C25A C24A 120.1(3)
F25A C25A C26A 119.9(3)
C24A C25A C26A 119.9(3)
F26A C26A C25A 116.2(3)
F26A C26A C21A 120.5(3)
C25A C26A C21A 123.3(3)
C36A C31A C32A 113.7(3)
C36A C31A B1A 125.2(3)
C32A C31A B1A 120.9(3)
F32A C32A C33A 116.3(3)
F32A C32A C31A 119.8(2)
C33A C32A C31A 123.9(3)
F33A C33A C34A 119.3(3)
F33A C33A C32A 120.8(3)
C34A C33A C32A 119.8(3)
F34A C34A C33A 120.8(3)
F34A C34A C35A 120.4(3)
C33A C34A C35A 118.8(3)
F35A C35A C36A 121.0(3)
F35A C35A C34A 119.6(3)
C36A C35A C34A 119.4(3)
F36A C36A C35A 115.0(3)
F36A C36A C31A 120.7(3)
C35A C36A C31A 124.3(3)
C7B C3B C4A 119.8(3)
C7B C3B C3A 109.3(2)
C4A C3B C3A 130.8(3)
C7A C7B C3B 121.3(3)
C7A C7B C1A 129.5(3)
C3B C7B C1A 109.1(2)
C11C N1C B1C 168.7(3)
N1C B1C C3C 101.4(2)
N1C B1C C21C 108.0(2)
C3C B1C C21C 112.4(2)
N1C B1C C31C 104.6(2)
C3C B1C C31C 115.4(2)
C21C B1C C31C 113.7(2)
C2C C1C C7D 101.2(2)
C2C C1C C8C 113.2(2)
C7D C1C C8C 112.5(2)
C2C C1C H1C 109.9
C7D C1C H1C 109.9
C8C C1C H1C 109.9
C3C C2C C1C 113.3(2)
C3C C2C H2C 123.4
C1C C2C H2C 123.4
C2C C3C C3D 106.9(2)
C2C C3C B1C 128.1(3)
C3D C3C B1C 124.5(2)
C5C C4C C3D 118.6(3)
C5C C4C H4C 120.7
C3D C4C H4C 120.7
C6C C5C C4C 120.9(3)
C6C C5C H5C 119.5
C4C C5C H5C 119.5
C5C C6C C7C 121.2(3)
C5C C6C H6C 119.4
C7C C6C H6C 119.4
C7D C7C C6C 118.4(3)
C7D C7C H7C 120.8
C6C C7C H7C 120.8
C9C C8C C10C 111.0(3)
C9C C8C C1C 111.6(3)
C10C C8C C1C 111.7(2)
C9C C8C H8C 107.5
C10C C8C H8C 107.5
C1C C8C H8C 107.5
C8C C9C H9C1 109.5
C8C C9C H9C2 109.5
H9C1 C9C H9C2 109.5
C8C C9C H9C3 109.5
H9C1 C9C H9C3 109.5
H9C2 C9C H9C3 109.5
C8C C10C H10D 109.5
C8C C10C H10E 109.5
H10D C10C H10E 109.5
C8C C10C H10F 109.5
H10D C10C H10F 109.5
H10E C10C H10F 109.5
N1C C11C C12C 177.1(3)
C11C C12C C13C 108.7(2)
C11C C12C C15C 108.1(3)
C13C C12C C15C 111.4(3)
C11C C12C C14C 106.4(2)
C13C C12C C14C 110.9(3)
C15C C12C C14C 111.1(3)
C12C C13C H13D 109.5
C12C C13C H13E 109.5
H13D C13C H13E 109.5
C12C C13C H13F 109.5
H13D C13C H13F 109.5
H13E C13C H13F 109.5
C12C C14C H14D 109.5
C12C C14C H14E 109.5
H14D C14C H14E 109.5
C12C C14C H14F 109.5
H14D C14C H14F 109.5
H14E C14C H14F 109.5
C12C C15C H15D 109.5
C12C C15C H15E 109.5
H15D C15C H15E 109.5
C12C C15C H15F 109.5
H15D C15C H15F 109.5
H15E C15C H15F 109.5
C26C C21C C22C 113.4(3)
C26C C21C B1C 124.4(2)
C22C C21C B1C 122.1(2)
F22C C22C C23C 115.9(2)
F22C C22C C21C 120.2(2)
C23C C22C C21C 123.9(3)
F23C C23C C24C 120.2(3)
F23C C23C C22C 120.2(3)
C24C C23C C22C 119.6(3)
F24C C24C C23C 120.4(3)
F24C C24C C25C 120.4(3)
C23C C24C C25C 119.2(3)
F25C C25C C26C 121.0(3)
F25C C25C C24C 119.9(3)
C26C C25C C24C 119.2(3)
F26C C26C C25C 115.1(3)
F26C C26C C21C 120.2(3)
C25C C26C C21C 124.7(3)
C32C C31C C36C 114.0(3)
C32C C31C B1C 122.3(3)
C36C C31C B1C 123.7(2)
F32C C32C C31C 120.1(3)
F32C C32C C33C 115.6(3)
C31C C32C C33C 124.2(3)
F33C C33C C34C 120.3(3)
F33C C33C C32C 120.7(3)
C34C C33C C32C 119.0(3)
F34C C34C C33C 120.4(3)
F34C C34C C35C 120.3(3)
C33C C34C C35C 119.3(3)
F35C C35C C34C 120.0(3)
F35C C35C C36C 120.7(3)
C34C C35C C36C 119.4(3)
F36C C36C C35C 116.0(3)
F36C C36C C31C 120.0(2)
C35C C36C C31C 124.0(3)
C4C C3D C7D 120.0(3)
C4C C3D C3C 130.9(3)
C7D C3D C3C 109.1(2)
C7C C7D C3D 120.9(3)
C7C C7D C1C 129.6(3)
C3D C7D C1C 109.5(2)

loop_
_geom_bond_atom_site_label_1
_geom_bond_atom_site_label_2
_geom_bond_distance
N1A C11A 1.142(4)
N1A B1A 1.607(4)
B1A C3A 1.604(4)
B1A C31A 1.631(4)
B1A C21A 1.638(4)
C1A C2A 1.511(4)
C1A C7B 1.521(4)
C1A C8A 1.541(4)
C1A H1A 1.0
C2A C3A 1.348(4)
C2A H2A 0.95
C3A C3B 1.483(4)
C4A C5A 1.394(4)
C4A C3B 1.396(4)
C4A H4A 0.95
C5A C6A 1.384(4)
C5A H5A 0.95
C6A C7A 1.395(4)
C6A H6A 0.95
C7A C7B 1.380(4)
C7A H7A 0.95
C8A C10A 1.521(5)
C8A C9A 1.523(5)
C8A H8A 1.0
C9A H9A1 0.98
C9A H9A2 0.98
C9A H9A3 0.98
C10A H10A 0.98
C10A H10B 0.98
C10A H10C 0.98
C11A C12A 1.471(4)
C12A C13A 1.529(5)
C12A C14A 1.534(4)
C12A C15A 1.535(4)
C13A H13A 0.98
C13A H13B 0.98
C13A H13C 0.98
C14A H14A 0.98
C14A H14B 0.98
C14A H14C 0.98
C15A H15A 0.98
C15A H15B 0.98
C15A H15C 0.98
C21A C22A 1.382(4)
C21A C26A 1.393(4)
C22A F22A 1.357(3)
C22A C23A 1.380(4)
C23A F23A 1.344(4)
C23A C24A 1.382(5)
C24A F24A 1.341(3)
C24A C25A 1.367(5)
C25A F25A 1.346(3)
C25A C26A 1.385(4)
C26A F26A 1.348(4)
C31A C36A 1.381(4)
C31A C32A 1.395(4)
C32A F32A 1.350(3)
C32A C33A 1.377(4)
C33A F33A 1.351(3)
C33A C34A 1.372(5)
C34A F34A 1.339(3)
C34A C35A 1.384(5)
C35A F35A 1.341(4)
C35A C36A 1.379(4)
C36A F36A 1.355(3)
C3B C7B 1.396(4)
N1C C11C 1.141(4)
N1C B1C 1.603(4)
B1C C3C 1.608(4)
B1C C21C 1.632(4)
B1C C31C 1.636(4)
C1C C2C 1.511(4)
C1C C7D 1.513(4)
C1C C8C 1.555(4)
C1C H1C 1.0
C2C C3C 1.352(4)
C2C H2C 0.95
C3C C3D 1.485(4)
C4C C5C 1.391(4)
C4C C3D 1.398(4)
C4C H4C 0.95
C5C C6C 1.378(4)
C5C H5C 0.95
C6C C7C 1.394(4)
C6C H6C 0.95
C7C C7D 1.388(4)
C7C H7C 0.95
C8C C9C 1.511(4)
C8C C10C 1.524(4)
C8C H8C 1.0
C9C H9C1 0.98
C9C H9C2 0.98
C9C H9C3 0.98
C10C H10D 0.98
C10C H10E 0.98
C10C H10F 0.98
C11C C12C 1.471(4)
C12C C13C 1.519(4)
C12C C15C 1.523(5)
C12C C14C 1.529(5)
C13C H13D 0.98
C13C H13E 0.98
C13C H13F 0.98
C14C H14D 0.98
C14C H14E 0.98
C14C H14F 0.98
C15C H15D 0.98
C15C H15E 0.98
C15C H15F 0.98
C21C C26C 1.383(4)
C21C C22C 1.393(4)
C22C F22C 1.355(3)
C22C C23C 1.384(4)
C23C F23C 1.353(3)
C23C C24C 1.368(4)
C24C F24C 1.338(3)
C24C C25C 1.379(4)
C25C F25C 1.342(3)
C25C C26C 1.376(4)
C26C F26C 1.360(3)
C31C C32C 1.384(4)
C31C C36C 1.385(4)
C32C F32C 1.352(4)
C32C C33C 1.384(4)
C33C F33C 1.340(4)
C33C C34C 1.377(5)
C34C F34C 1.341(3)
C34C C35C 1.378(5)
C35C F35C 1.343(4)
C35C C36C 1.380(4)
C36C F36C 1.352(3)
C3D C7D 1.402(4)

loop_
_geom_torsion_atom_site_label_1
_geom_torsion_atom_site_label_2
_geom_torsion_atom_site_label_3
_geom_torsion_atom_site_label_4
_geom_torsion
C7B C1A C2A C3A -0.6(3)
C8A C1A C2A C3A -123.3(3)
C1A C2A C3A C3B -0.1(3)
C1A C2A C3A B1A 176.0(3)
N1A B1A C3A C2A -119.5(3)
C31A B1A C3A C2A -5.2(4)
C21A B1A C3A C2A 127.9(3)
N1A B1A C3A C3B 56.0(3)
C31A B1A C3A C3B 170.3(2)
C21A B1A C3A C3B -56.6(3)
C3B C4A C5A C6A 0.5(4)
C4A C5A C6A C7A -1.3(4)
C5A C6A C7A C7B 0.9(4)
C2A C1A C8A C10A 48.6(4)
C7B C1A C8A C10A -67.2(3)
C2A C1A C8A C9A -76.0(4)
C7B C1A C8A C9A 168.2(3)
C3A B1A C21A C22A 149.9(3)
N1A B1A C21A C22A 39.3(4)
C31A B1A C21A C22A -77.6(3)
C3A B1A C21A C26A -30.4(4)
N1A B1A C21A C26A -141.1(3)
C31A B1A C21A C26A 102.0(3)
C26A C21A C22A F22A -178.5(2)
B1A C21A C22A F22A 1.2(4)
C26A C21A C22A C23A 0.3(4)
B1A C21A C22A C23A 180.0(3)
F22A C22A C23A F23A -0.5(4)
C21A C22A C23A F23A -179.3(3)
F22A C22A C23A C24A 178.9(3)
C21A C22A C23A C24A 0.1(5)
F23A C23A C24A F24A 0.1(4)
C22A C23A C24A F24A -179.2(3)
F23A C23A C24A C25A 179.4(3)
C22A C23A C24A C25A 0.0(5)
F24A C24A C25A F25A -0.4(4)
C23A C24A C25A F25A -179.6(3)
F24A C24A C25A C26A 178.8(3)
C23A C24A C25A C26A -0.4(5)
F25A C25A C26A F26A 1.8(4)
C24A C25A C26A F26A -177.5(3)
F25A C25A C26A C21A 180.0(3)
C24A C25A C26A C21A 0.8(5)
C22A C21A C26A F26A 177.5(3)
B1A C21A C26A F26A -2.3(4)
C22A C21A C26A C25A -0.7(4)
B1A C21A C26A C25A 179.6(3)
C3A B1A C31A C36A 113.0(3)
N1A B1A C31A C36A -135.6(3)
C21A B1A C31A C36A -19.6(4)
C3A B1A C31A C32A -61.8(3)
N1A B1A C31A C32A 49.6(3)
C21A B1A C31A C32A 165.6(3)
C36A C31A C32A F32A 179.4(3)
B1A C31A C32A F32A -5.2(4)
C36A C31A C32A C33A -1.1(4)
B1A C31A C32A C33A 174.3(3)
F32A C32A C33A F33A 0.0(4)
C31A C32A C33A F33A -179.6(3)
F32A C32A C33A C34A -179.3(3)
C31A C32A C33A C34A 1.1(5)
F33A C33A C34A F34A -0.1(4)
C32A C33A C34A F34A 179.2(3)
F33A C33A C34A C35A -179.2(3)
C32A C33A C34A C35A 0.1(5)
F34A C34A C35A F35A -0.4(4)
C33A C34A C35A F35A 178.7(3)
F34A C34A C35A C36A 179.6(3)
C33A C34A C35A C36A -1.3(4)
F35A C35A C36A F36A 2.3(4)
C34A C35A C36A F36A -177.7(3)
F35A C35A C36A C31A -178.7(3)
C34A C35A C36A C31A 1.3(5)
C32A C31A C36A F36A 178.8(2)
B1A C31A C36A F36A 3.6(4)
C32A C31A C36A C35A -0.1(4)
B1A C31A C36A C35A -175.3(3)
C5A C4A C3B C7B 0.7(4)
C5A C4A C3B C3A -178.7(3)
C2A C3A C3B C7B 0.9(3)
B1A C3A C3B C7B -175.4(2)
C2A C3A C3B C4A -179.7(3)
B1A C3A C3B C4A 4.1(4)
C6A C7A C7B C3B 0.2(4)
C6A C7A C7B C1A 179.9(3)
C4A C3B C7B C7A -1.1(4)
C3A C3B C7B C7A 178.5(2)
C4A C3B C7B C1A 179.2(2)
C3A C3B C7B C1A -1.3(3)
C2A C1A C7B C7A -178.6(3)
C8A C1A C7B C7A -55.0(4)
C2A C1A C7B C3B 1.2(3)
C8A C1A C7B C3B 124.7(3)
C11C N1C B1C C3C 29.0(14)
C11C N1C B1C C21C 147.3(13)
C11C N1C B1C C31C -91.3(14)
C7D C1C C2C C3C -1.7(3)
C8C C1C C2C C3C 119.0(3)
C1C C2C C3C C3D 1.2(3)
C1C C2C C3C B1C -170.4(2)
N1C B1C C3C C2C 111.3(3)
C21C B1C C3C C2C -3.7(4)
C31C B1C C3C C2C -136.3(3)
N1C B1C C3C C3D -58.9(3)
C21C B1C C3C C3D -174.0(2)
C31C B1C C3C C3D 53.4(4)
C3D C4C C5C C6C 0.1(4)
C4C C5C C6C C7C 1.0(5)
C5C C6C C7C C7D -1.1(4)
C2C C1C C8C C9C 72.5(3)
C7D C1C C8C C9C -173.4(3)
C2C C1C C8C C10C -52.3(3)
C7D C1C C8C C10C 61.7(3)
N1C B1C C21C C26C 143.5(3)
C3C B1C C21C C26C -105.5(3)
C31C B1C C21C C26C 27.9(4)
N1C B1C C21C C22C -41.2(4)
C3C B1C C21C C22C 69.8(3)
C31C B1C C21C C22C -156.8(3)
C26C C21C C22C F22C 179.5(2)
B1C C21C C22C F22C 3.8(4)
C26C C21C C22C C23C -0.5(4)
B1C C21C C22C C23C -176.2(3)
F22C C22C C23C F23C 2.0(4)
C21C C22C C23C F23C -178.0(3)
F22C C22C C23C C24C -179.2(3)
C21C C22C C23C C24C 0.8(5)
F23C C23C C24C F24C 0.4(4)
C22C C23C C24C F24C -178.4(3)
F23C C23C C24C C25C 178.6(3)
C22C C23C C24C C25C -0.2(4)
F24C C24C C25C F25C -1.6(4)
C23C C24C C25C F25C -179.8(3)
F24C C24C C25C C26C 177.6(3)
C23C C24C C25C C26C -0.6(5)
F25C C25C C26C F26C -0.6(4)
C24C C25C C26C F26C -179.8(3)
F25C C25C C26C C21C -179.9(3)
C24C C25C C26C C21C 0.8(5)
C22C C21C C26C F26C -179.7(2)
B1C C21C C26C F26C -4.1(4)
C22C C21C C26C C25C -0.3(4)
B1C C21C C26C C25C 175.3(3)
N1C B1C C31C C32C 142.4(3)
C3C B1C C31C C32C 32.0(4)
C21C B1C C31C C32C -100.0(3)
N1C B1C C31C C36C -37.5(4)
C3C B1C C31C C36C -147.9(3)
C21C B1C C31C C36C 80.1(3)
C36C C31C C32C F32C -176.0(2)
B1C C31C C32C F32C 4.1(4)
C36C C31C C32C C33C 1.2(4)
B1C C31C C32C C33C -178.7(3)
F32C C32C C33C F33C -3.3(4)
C31C C32C C33C F33C 179.5(3)
F32C C32C C33C C34C 176.3(3)
C31C C32C C33C C34C -0.9(5)
F33C C33C C34C F34C 0.3(5)
C32C C33C C34C F34C -179.3(3)
F33C C33C C34C C35C 179.8(3)
C32C C33C C34C C35C 0.2(5)
F34C C34C C35C F35C 0.0(5)
C33C C34C C35C F35C -179.4(3)
F34C C34C C35C C36C 179.7(3)
C33C C34C C35C C36C 0.2(5)
F35C C35C C36C F36C 0.5(4)
C34C C35C C36C F36C -179.2(3)
F35C C35C C36C C31C 179.7(3)
C34C C35C C36C C31C 0.1(5)
C32C C31C C36C F36C 178.5(2)
B1C C31C C36C F36C -1.6(4)
C32C C31C C36C C35C -0.8(4)
B1C C31C C36C C35C 179.1(3)
C5C C4C C3D C7D -0.9(4)
C5C C4C C3D C3C 177.3(3)
C2C C3C C3D C4C -178.5(3)
B1C C3C C3D C4C -6.5(4)
C2C C3C C3D C7D -0.2(3)
B1C C3C C3D C7D 171.8(2)
C6C C7C C7D C3D 0.2(4)
C6C C7C C7D C1C -175.9(3)
C4C C3D C7D C7C 0.8(4)
C3C C3D C7D C7C -177.8(3)
C4C C3D C7D C1C 177.7(2)
C3C C3D C7D C1C -0.9(3)
C2C C1C C7D C7C 178.0(3)
C8C C1C C7D C7C 56.9(4)
C2C C1C C7D C3D 1.5(3)
C8C C1C C7D C3D -119.6(3)
